data_7048680
loop_
_publ_author_name
'Muessig, Jonas H.'
'Stennett, Tom E.'
'Schmidt, Uwe'
'Dewhurst, Rian D.'
'Mail\"ander, Lisa'
'Braunschweig, Holger'

_publ_section_title
;
 Oxidative addition of arsenic halides to platinum(0).
;
_journal_issue 11
_journal_name_full 'Dalton transactions (Cambridge, England : 2003)'
_journal_page_first 3547
_journal_page_last 3550
_journal_paper_doi 10.1039/c8dt04995e
_journal_volume 48
_journal_year 2019
_chemical_formula_moiety 'C77 H144 As2 Br2 P4 Pt3'
_chemical_formula_sum 'C77 H144 As2 Br2 P4 Pt3'
_chemical_formula_weight 2088.72
_space_group_crystal_system monoclinic
_space_group_IT_number 14
_space_group_name_Hall '-P 2yn'
_space_group_name_H-M_alt 'P 1 21/n 1'
_symmetry_space_group_name_Hall '-P 2yn'
_symmetry_space_group_name_H-M 'P 1 21/n 1'
_atom_sites_solution_hydrogens geom
_atom_sites_solution_primary iterative
_atom_sites_solution_secondary difmap
_audit_creation_method SHELXL-2016/6
_audit_update_record
;
2018-12-18 deposited with the CCDC.
2019-01-21 downloaded from the CCDC.
;
_cell_angle_alpha 90
_cell_angle_beta 101.68(2)
_cell_angle_gamma 90
_cell_formula_units_Z 4
_cell_length_a 15.239(6)
_cell_length_b 26.032(8)
_cell_length_c 21.255(7)
_cell_measurement_reflns_used 9878
_cell_measurement_temperature 103(2)
_cell_measurement_theta_max 26.73
_cell_measurement_theta_min 2.29
_cell_volume 8257(5)
_computing_cell_refinement 'Saint+ ver. V8.37A (Bruker AXS)'
_computing_data_collection 'APEX2 ver. 2014.9 (Bruker AXS)'
_computing_data_reduction 'Saint+ ver. V8.37A (Bruker AXS)'
_computing_molecular_graphics 'ShelXLe (Huebschle et all, 2011)'
_computing_publication_material 'SHELXL-2016/6 (Sheldrick, 2016)'
_computing_structure_refinement 'SHELXL-2016/6 (Sheldrick, 2016)'
_computing_structure_solution 'SHELXT (Sheldrick, 2014)'
_diffrn_ambient_temperature 103(2)
_diffrn_detector 'CCD area detector (Apex2)'
_diffrn_detector_area_resol_mean 8.333
_diffrn_measured_fraction_theta_full 1.000
_diffrn_measured_fraction_theta_max 0.997
_diffrn_measurement_device_type 'Bruker X8-APEX II'
_diffrn_measurement_method '\f and \w scans'
_diffrn_radiation_monochromator 'multi-layer mirror'
_diffrn_radiation_type MoK\a
_diffrn_radiation_wavelength 0.71073
_diffrn_reflns_av_R_equivalents 0.0777
_diffrn_reflns_av_unetI/netI 0.0466
_diffrn_reflns_Laue_measured_fraction_full 1.000
_diffrn_reflns_Laue_measured_fraction_max 0.997
_diffrn_reflns_limit_h_max 19
_diffrn_reflns_limit_h_min -14
_diffrn_reflns_limit_k_max 32
_diffrn_reflns_limit_k_min -33
_diffrn_reflns_limit_l_max 26
_diffrn_reflns_limit_l_min -26
_diffrn_reflns_number 155699
_diffrn_reflns_point_group_measured_fraction_full 1.000
_diffrn_reflns_point_group_measured_fraction_max 0.997
_diffrn_reflns_theta_full 26.000
_diffrn_reflns_theta_max 26.796
_diffrn_reflns_theta_min 1.253
_diffrn_source 'rotating-anode (Nonius FR-591)'
_exptl_absorpt_coefficient_mu 6.949
_exptl_absorpt_correction_T_max 0.7454
_exptl_absorpt_correction_T_min 0.5882
_exptl_absorpt_correction_type multi-scan
_exptl_absorpt_process_details 'SadAbs 2014/5 (Bruker AXS)'
_exptl_crystal_colour red
_exptl_crystal_density_diffrn 1.680
_exptl_crystal_description block
_exptl_crystal_F_000 4144
_exptl_crystal_size_max 0.09
_exptl_crystal_size_mid 0.08
_exptl_crystal_size_min 0.04
_refine_diff_density_max 1.909
_refine_diff_density_min -1.428
_refine_diff_density_rms 0.159
_refine_ls_extinction_method none
_refine_ls_goodness_of_fit_ref 1.030
_refine_ls_hydrogen_treatment constr
_refine_ls_matrix_type full
_refine_ls_number_parameters 842
_refine_ls_number_reflns 17605
_refine_ls_number_restraints 169
_refine_ls_restrained_S_all 1.027
_refine_ls_R_factor_all 0.0495
_refine_ls_R_factor_gt 0.0284
_refine_ls_shift/su_max 0.004
_refine_ls_shift/su_mean 0.000
_refine_ls_structure_factor_coef Fsqd
_refine_ls_weighting_details 'w=1/[\s^2^(Fo^2^)+(0.0178P)^2^+24.1696P] where P=(Fo^2^+2Fc^2^)/3'
_refine_ls_weighting_scheme calc
_refine_ls_wR_factor_gt 0.0559
_refine_ls_wR_factor_ref 0.0631
_reflns_Friedel_coverage 0.000
_reflns_number_gt 13907
_reflns_number_total 17605
_reflns_threshold_expression 'I > 2\s(I)'
_cod_data_source_file c8dt04995e2.cif
_cod_data_source_block done
_cod_depositor_comments 'Adding full bibliography for 7048678--7048680.cif.'
_cod_database_code 7048680
_shelx_shelxl_version_number 2016/6
_shelx_space_group_comment
;
The symmetry employed for this shelxl refinement is uniquely defined
by the following loop, which should always be used as a source of
symmetry information in preference to the above space-group names.
They are only intended as comments.
;
_shelx_estimated_absorpt_t_min 0.574
_shelx_estimated_absorpt_t_max 0.768

loop_
_space_group_symop_operation_xyz
'x, y, z'
'-x+1/2, y+1/2, -z+1/2'
'-x, -y, -z'
'x-1/2, -y-1/2, z-1/2'

loop_
_atom_site_label
_atom_site_type_symbol
_atom_site_fract_x
_atom_site_fract_y
_atom_site_fract_z
_atom_site_U_iso_or_equiv
_atom_site_adp_type
_atom_site_occupancy
_atom_site_site_symmetry_order
_atom_site_calc_flag
_atom_site_refinement_flags_posn
_atom_site_refinement_flags_adp
_atom_site_refinement_flags_occupancy
_atom_site_disorder_assembly
_atom_site_disorder_group
As1_1 As 0.70599(3) 0.64770(2) 0.42840(2) 0.01071(10) Uani 1 1 d . . . . .
Pt1_1 Pt 0.79295(2) 0.72764(2) 0.42355(2) 0.00977(4) Uani 1 1 d . . . . .
P1_1 P 0.82426(8) 0.80539(4) 0.37631(6) 0.0127(2) Uani 1 1 d . . . . .
Br1_1 Br 0.46165(3) 0.71930(2) 0.27154(2) 0.02024(11) Uani 1 1 d . . . . .
As2_1 As 0.70615(3) 0.69618(2) 0.31693(2) 0.01112(10) Uani 1 1 d . . . . .
Pt2_1 Pt 0.57471(2) 0.68495(2) 0.36661(2) 0.01092(4) Uani 1 1 d . . . . .
P2_1 P 0.86236(8) 0.72775(4) 0.53298(6) 0.0122(2) Uani 1 1 d . . . . .
Br2_1 Br 0.97961(3) 0.60830(2) 0.39473(2) 0.02289(11) Uani 1 1 d . . . . .
Pt3_1 Pt 0.81650(2) 0.63244(2) 0.36171(2) 0.01147(4) Uani 1 1 d . . . . .
P4_1 P 0.79240(8) 0.56049(4) 0.30396(6) 0.0130(2) Uani 1 1 d . . . . .
P3_1 P 0.46908(8) 0.66774(5) 0.42717(6) 0.0136(3) Uani 1 1 d . . . . .
C1_2 C 0.9046(3) 0.85277(17) 0.4232(2) 0.0160(10) Uani 1 1 d . . . . .
H1_2 H 0.901312 0.847160 0.469222 0.019 Uiso 1 1 calc R U . . .
C2_2 C 0.8860(3) 0.91029(17) 0.4107(2) 0.0211(11) Uani 1 1 d . . . . .
H2A_2 H 0.891703 0.918888 0.366359 0.025 Uiso 1 1 calc R U . . .
H2B_2 H 0.823976 0.918321 0.415085 0.025 Uiso 1 1 calc R U . . .
C3_2 C 0.9521(3) 0.94236(18) 0.4585(3) 0.0262(12) Uani 1 1 d . . . . .
H3A_2 H 0.940141 0.979277 0.449327 0.031 Uiso 1 1 calc R U . . .
H3B_2 H 0.943136 0.935399 0.502528 0.031 Uiso 1 1 calc R U . . .
C4_2 C 1.0481(4) 0.93039(19) 0.4548(3) 0.0298(13) Uani 1 1 d . . . . .
H4A_2 H 1.089138 0.950902 0.487328 0.036 Uiso 1 1 calc R U . . .
H4B_2 H 1.058574 0.940034 0.411853 0.036 Uiso 1 1 calc R U . . .
C5_2 C 1.0681(3) 0.87314(18) 0.4666(3) 0.0242(12) Uani 1 1 d . . . . .
H5A_2 H 1.130049 0.865682 0.461549 0.029 Uiso 1 1 calc R U . . .
H5B_2 H 1.063405 0.864129 0.511015 0.029 Uiso 1 1 calc R U . . .
C6_2 C 1.0021(3) 0.84090(18) 0.4191(2) 0.0175(10) Uani 1 1 d . . . . .
H6A_2 H 1.014441 0.804008 0.428158 0.021 Uiso 1 1 calc R U . . .
H6B_2 H 1.010630 0.847919 0.374900 0.021 Uiso 1 1 calc R U . . .
C7_2 C 0.8573(3) 0.79446(17) 0.2987(2) 0.0142(10) Uani 1 1 d . . . . .
H7_2 H 0.804529 0.776573 0.272094 0.017 Uiso 1 1 calc R U . . .
C8_2 C 0.9355(3) 0.75603(18) 0.3013(2) 0.0169(10) Uani 1 1 d . . . . .
H8A_2 H 0.992217 0.771936 0.323806 0.020 Uiso 1 1 calc R U . . .
H8B_2 H 0.924613 0.724976 0.325453 0.020 Uiso 1 1 calc R U . . .
C9_2 C 0.9435(4) 0.74103(19) 0.2334(2) 0.0235(12) Uani 1 1 d . . . . .
H9A_2 H 0.995449 0.717803 0.235492 0.028 Uiso 1 1 calc R U . . .
H9B_2 H 0.888952 0.722094 0.212581 0.028 Uiso 1 1 calc R U . . .
C10_2 C 0.9552(4) 0.78771(19) 0.1929(3) 0.0263(12) Uani 1 1 d . . . . .
H10A_2 H 0.956631 0.776666 0.148560 0.032 Uiso 1 1 calc R U . . .
H10B_2 H 1.012912 0.804698 0.211001 0.032 Uiso 1 1 calc R U . . .
C11_2 C 0.8783(3) 0.82585(19) 0.1915(2) 0.0219(11) Uani 1 1 d . . . . .
H11A_2 H 0.888503 0.856560 0.166492 0.026 Uiso 1 1 calc R U . . .
H11B_2 H 0.821299 0.809791 0.169754 0.026 Uiso 1 1 calc R U . . .
C12_2 C 0.8706(3) 0.84217(17) 0.2588(2) 0.0154(10) Uani 1 1 d . . . . .
H12A_2 H 0.819141 0.865797 0.256499 0.018 Uiso 1 1 calc R U . . .
H12B_2 H 0.925663 0.860584 0.279713 0.018 Uiso 1 1 calc R U . . .
C13_2 C 0.7201(3) 0.84420(17) 0.3534(2) 0.0155(10) Uani 1 1 d . . . . .
H13_2 H 0.738263 0.879102 0.341123 0.019 Uiso 1 1 calc R U . . .
C14_2 C 0.6767(3) 0.85106(19) 0.4119(2) 0.0202(11) Uani 1 1 d . . . . .
H14A_2 H 0.721223 0.865765 0.447813 0.024 Uiso 1 1 calc R U . . .
H14B_2 H 0.658340 0.817073 0.425668 0.024 Uiso 1 1 calc R U . . .
C15_2 C 0.5945(3) 0.88648(19) 0.3970(2) 0.0229(11) Uani 1 1 d . . . . .
H15A_2 H 0.566089 0.888153 0.434895 0.027 Uiso 1 1 calc R U . . .
H15B_2 H 0.613885 0.921600 0.388219 0.027 Uiso 1 1 calc R U . . .
C16_2 C 0.5260(3) 0.8672(2) 0.3389(3) 0.0259(12) Uani 1 1 d . . . . .
H16A_2 H 0.500365 0.834175 0.349588 0.031 Uiso 1 1 calc R U . . .
H16B_2 H 0.476461 0.892363 0.327995 0.031 Uiso 1 1 calc R U . . .
C17_2 C 0.5702(3) 0.85997(19) 0.2816(2) 0.0228(12) Uani 1 1 d . . . . .
H17A_2 H 0.590092 0.893778 0.268299 0.027 Uiso 1 1 calc R U . . .
H17B_2 H 0.525792 0.845877 0.245140 0.027 Uiso 1 1 calc R U . . .
C18_2 C 0.6511(3) 0.82366(17) 0.2966(2) 0.0162(10) Uani 1 1 d . . . . .
H18A_2 H 0.631035 0.789075 0.307003 0.019 Uiso 1 1 calc R U . . .
H18B_2 H 0.678768 0.820612 0.258475 0.019 Uiso 1 1 calc R U . . .
C1_3 C 0.8500(3) 0.66528(17) 0.5739(2) 0.0150(10) Uani 1 1 d . . . . .
H1_3 H 0.787000 0.654132 0.556387 0.018 Uiso 1 1 calc R U . . .
C2_3 C 0.8587(3) 0.66548(18) 0.6473(2) 0.0191(11) Uani 1 1 d . . . . .
H2A_3 H 0.920019 0.676431 0.668005 0.023 Uiso 1 1 calc R U . . .
H2B_3 H 0.815945 0.690578 0.659060 0.023 Uiso 1 1 calc R U . . .
C3_3 C 0.8401(3) 0.6123(2) 0.6724(3) 0.0265(12) Uani 1 1 d . . . . .
H3A_3 H 0.851259 0.613256 0.719933 0.032 Uiso 1 1 calc R U . . .
H3B_3 H 0.776176 0.603644 0.656590 0.032 Uiso 1 1 calc R U . . .
C4_3 C 0.8981(3) 0.57061(19) 0.6513(2) 0.0239(12) Uani 1 1 d . . . . .
H4A_3 H 0.961666 0.576637 0.671729 0.029 Uiso 1 1 calc R U . . .
H4B_3 H 0.880397 0.536704 0.665807 0.029 Uiso 1 1 calc R U . . .
C5_3 C 0.8882(3) 0.57027(18) 0.5787(2) 0.0201(11) Uani 1 1 d . . . . .
H5A_3 H 0.826258 0.560179 0.558487 0.024 Uiso 1 1 calc R U . . .
H5B_3 H 0.929607 0.544555 0.566486 0.024 Uiso 1 1 calc R U . . .
C6_3 C 0.9086(3) 0.62307(17) 0.5538(2) 0.0153(10) Uani 1 1 d . . . . .
H6A_3 H 0.898819 0.622006 0.506324 0.018 Uiso 1 1 calc R U . . .
H6B_3 H 0.972481 0.631447 0.570517 0.018 Uiso 1 1 calc R U . . .
C7_3 C 0.9838(3) 0.74429(18) 0.5462(2) 0.0155(10) Uani 1 1 d . . . . .
H7_3 H 0.985347 0.781278 0.533720 0.019 Uiso 1 1 calc R U . . .
C8_3 C 1.0335(3) 0.71588(17) 0.5009(2) 0.0148(10) Uani 1 1 d . . . . .
H8A_3 H 1.035468 0.678749 0.511137 0.018 Uiso 1 1 calc R U . . .
H8B_3 H 1.000305 0.720118 0.456053 0.018 Uiso 1 1 calc R U . . .
C9_3 C 1.1289(3) 0.73587(19) 0.5064(2) 0.0197(11) Uani 1 1 d . . . . .
H9A_3 H 1.160627 0.714185 0.479919 0.024 Uiso 1 1 calc R U . . .
H9B_3 H 1.126727 0.771332 0.489378 0.024 Uiso 1 1 calc R U . . .
C10_3 C 1.1810(3) 0.7357(2) 0.5756(2) 0.0233(12) Uani 1 1 d . . . . .
H10A_3 H 1.191578 0.699764 0.590501 0.028 Uiso 1 1 calc R U . . .
H10B_3 H 1.239998 0.752201 0.577582 0.028 Uiso 1 1 calc R U . . .
C11_3 C 1.1306(3) 0.7640(2) 0.6197(2) 0.0227(11) Uani 1 1 d . . . . .
H11A_3 H 1.125819 0.800778 0.607658 0.027 Uiso 1 1 calc R U . . .
H11B_3 H 1.164769 0.761560 0.664500 0.027 Uiso 1 1 calc R U . . .
C12_3 C 1.0366(3) 0.74191(19) 0.6160(2) 0.0185(11) Uani 1 1 d . . . . .
H12A_3 H 1.004896 0.761883 0.644126 0.022 Uiso 1 1 calc R U . . .
H12B_3 H 1.041055 0.705833 0.630997 0.022 Uiso 1 1 calc R U . . .
C13_3 C 0.8194(3) 0.77244(17) 0.5876(2) 0.0150(10) Uani 1 1 d . . . . .
H13_3 H 0.849535 0.763035 0.632406 0.018 Uiso 1 1 calc R U . . .
C14_3 C 0.7187(3) 0.76324(19) 0.5824(2) 0.0197(11) Uani 1 1 d . . . . .
H14A_3 H 0.685919 0.773004 0.538911 0.024 Uiso 1 1 calc R U . . .
H14B_3 H 0.707711 0.726306 0.588806 0.024 Uiso 1 1 calc R U . . .
C15_3 C 0.6840(3) 0.7950(2) 0.6329(3) 0.0271(12) Uani 1 1 d . . . . .
H15A_3 H 0.618838 0.789273 0.628529 0.033 Uiso 1 1 calc R U . . .
H15B_3 H 0.714133 0.783684 0.676421 0.033 Uiso 1 1 calc R U . . .
C16_3 C 0.7016(4) 0.8515(2) 0.6252(3) 0.0315(14) Uani 1 1 d . . . . .
H16A_3 H 0.681356 0.871183 0.659489 0.038 Uiso 1 1 calc R U . . .
H16B_3 H 0.667040 0.863616 0.583254 0.038 Uiso 1 1 calc R U . . .
C17_3 C 0.8010(3) 0.8611(2) 0.6287(2) 0.0258(12) Uani 1 1 d . . . . .
H17A_3 H 0.834627 0.852465 0.672275 0.031 Uiso 1 1 calc R U . . .
H17B_3 H 0.810597 0.898050 0.621127 0.031 Uiso 1 1 calc R U . . .
C18_3 C 0.8374(3) 0.82930(18) 0.5792(2) 0.0201(11) Uani 1 1 d . . . . .
H18A_3 H 0.808434 0.840320 0.535366 0.024 Uiso 1 1 calc R U . . .
H18B_3 H 0.902752 0.835074 0.584576 0.024 Uiso 1 1 calc R U . . .
C1_4 C 0.3693(3) 0.63472(18) 0.3813(2) 0.0181(10) Uani 1 1 d . . . . .
H1_4 H 0.338873 0.661027 0.350073 0.022 Uiso 1 1 calc R U . . .
C2_4 C 0.2980(3) 0.6185(2) 0.4192(2) 0.0226(11) Uani 1 1 d . . . . .
H2A_4 H 0.321568 0.590222 0.449059 0.027 Uiso 1 1 calc R U . . .
H2B_4 H 0.283554 0.647827 0.444931 0.027 Uiso 1 1 calc R U . . .
C3_4 C 0.2128(3) 0.6005(2) 0.3727(3) 0.0308(13) Uani 1 1 d . . . . .
H3A_4 H 0.168369 0.588568 0.397606 0.037 Uiso 1 1 calc R U . . .
H3B_4 H 0.186248 0.629816 0.345700 0.037 Uiso 1 1 calc R U . . .
C4_4 C 0.2329(3) 0.5579(2) 0.3304(3) 0.0319(14) Uani 1 1 d . . . . .
H4A_4 H 0.177515 0.548613 0.299387 0.038 Uiso 1 1 calc R U . . .
H4B_4 H 0.252882 0.527242 0.357120 0.038 Uiso 1 1 calc R U . . .
C5_4 C 0.3057(3) 0.5731(2) 0.2936(2) 0.0256(12) Uani 1 1 d . . . . .
H5A_4 H 0.320130 0.543316 0.268619 0.031 Uiso 1 1 calc R U . . .
H5B_4 H 0.283137 0.601109 0.263115 0.031 Uiso 1 1 calc R U . . .
C6_4 C 0.3902(3) 0.59094(19) 0.3398(2) 0.0210(11) Uani 1 1 d . . . . .
H6A_4 H 0.416059 0.561905 0.367586 0.025 Uiso 1 1 calc R U . . .
H6B_4 H 0.435148 0.602320 0.315087 0.025 Uiso 1 1 calc R U . . .
C7_4 C 0.4201(3) 0.72442(18) 0.4606(2) 0.0159(10) Uani 1 1 d . . . . .
H7_4 H 0.386406 0.711491 0.493133 0.019 Uiso 1 1 calc R U . . .
C8_4 C 0.3540(3) 0.75476(19) 0.4103(2) 0.0227(12) Uani 1 1 d . . . . .
H8A_4 H 0.304279 0.732009 0.389940 0.027 Uiso 1 1 calc R U . . .
H8B_4 H 0.384834 0.767126 0.376418 0.027 Uiso 1 1 calc R U . . .
C9_4 C 0.3159(3) 0.80104(19) 0.4415(3) 0.0254(12) Uani 1 1 d . . . . .
H9A_4 H 0.275596 0.820994 0.407911 0.031 Uiso 1 1 calc R U . . .
H9B_4 H 0.280361 0.788482 0.472512 0.031 Uiso 1 1 calc R U . . .
C10_4 C 0.3909(3) 0.83577(19) 0.4761(3) 0.0268(12) Uani 1 1 d . . . . .
H10A_4 H 0.422438 0.851315 0.444404 0.032 Uiso 1 1 calc R U . . .
H10B_4 H 0.365003 0.863904 0.497866 0.032 Uiso 1 1 calc R U . . .
C11_4 C 0.4570(4) 0.8058(2) 0.5252(3) 0.0295(13) Uani 1 1 d . . . . .
H11A_4 H 0.427159 0.794122 0.559855 0.035 Uiso 1 1 calc R U . . .
H11B_4 H 0.507270 0.828622 0.544560 0.035 Uiso 1 1 calc R U . . .
C12_4 C 0.4940(3) 0.75926(18) 0.4952(2) 0.0217(11) Uani 1 1 d . . . . .
H12A_4 H 0.530524 0.771218 0.464513 0.026 Uiso 1 1 calc R U . . .
H12B_4 H 0.533651 0.739478 0.529433 0.026 Uiso 1 1 calc R U . . .
C13_4 C 0.5200(3) 0.62963(18) 0.4996(2) 0.0160(10) Uani 1 1 d . . . . .
H13_4 H 0.579432 0.646257 0.515790 0.019 Uiso 1 1 calc R U . . .
C14_4 C 0.4757(3) 0.6284(2) 0.5575(2) 0.0221(11) Uani 1 1 d . . . . .
H14A_4 H 0.419438 0.608337 0.547190 0.026 Uiso 1 1 calc R U . . .
H14B_4 H 0.460681 0.663803 0.568745 0.026 Uiso 1 1 calc R U . . .
C15_4 C 0.5399(4) 0.60373(19) 0.6149(2) 0.0239(12) Uani 1 1 d . . . . .
H15A_4 H 0.593929 0.625509 0.627047 0.029 Uiso 1 1 calc R U . . .
H15B_4 H 0.510060 0.602147 0.652117 0.029 Uiso 1 1 calc R U . . .
C16_4 C 0.5680(4) 0.54974(19) 0.5993(2) 0.0249(12) Uani 1 1 d . . . . .
H16A_4 H 0.613122 0.536504 0.635936 0.030 Uiso 1 1 calc R U . . .
H16B_4 H 0.515269 0.526682 0.593213 0.030 Uiso 1 1 calc R U . . .
C17_4 C 0.6072(3) 0.54933(19) 0.5389(2) 0.0219(11) Uani 1 1 d . . . . .
H17A_4 H 0.619033 0.513433 0.527627 0.026 Uiso 1 1 calc R U . . .
H17B_4 H 0.664982 0.568035 0.547225 0.026 Uiso 1 1 calc R U . . .
C18_4 C 0.5431(3) 0.57452(17) 0.4823(2) 0.0170(10) Uani 1 1 d . . . . .
H18A_4 H 0.487489 0.553954 0.471206 0.020 Uiso 1 1 calc R U . . .
H18B_4 H 0.571459 0.575299 0.444317 0.020 Uiso 1 1 calc R U . . .
C1_5 C 0.8594(3) 0.55633(17) 0.2397(2) 0.0182(10) Uani 1 1 d . . . . .
H1_5 H 0.819479 0.539589 0.202187 0.022 Uiso 1 1 calc R U . . .
C2_5 C 0.9442(3) 0.52419(19) 0.2540(2) 0.0235(12) Uani 1 1 d . . . . .
H2A_5 H 0.929424 0.489078 0.266419 0.028 Uiso 1 1 calc R U . . .
H2B_5 H 0.986776 0.539452 0.290587 0.028 Uiso 1 1 calc R U . . .
C3_5 C 0.9886(4) 0.5212(2) 0.1954(3) 0.0298(13) Uani 1 1 d . . . . .
H3A_5 H 1.045770 0.502056 0.206997 0.036 Uiso 1 1 calc R U . . .
H3B_5 H 0.948965 0.502339 0.160315 0.036 Uiso 1 1 calc R U . . .
C4_5 C 1.0067(4) 0.5746(2) 0.1723(3) 0.0362(14) Uani 1 1 d . . . . .
H4A_5 H 1.052152 0.591800 0.205550 0.043 Uiso 1 1 calc R U . . .
H4B_5 H 1.031380 0.571768 0.132830 0.043 Uiso 1 1 calc R U . . .
C5_5 C 0.9237(4) 0.6067(2) 0.1586(3) 0.0362(15) Uani 1 1 d . . . . .
H5A_5 H 0.880764 0.591742 0.122009 0.043 Uiso 1 1 calc R U . . .
H5B_5 H 0.938984 0.641777 0.146318 0.043 Uiso 1 1 calc R U . . .
C6_5 C 0.8796(4) 0.60990(18) 0.2170(2) 0.0230(11) Uani 1 1 d . . . . .
H6A_5 H 0.919984 0.628151 0.252308 0.028 Uiso 1 1 calc R U . . .
H6B_5 H 0.823204 0.629757 0.205682 0.028 Uiso 1 1 calc R U . . .
C7_5 C 0.8226(3) 0.50342(17) 0.3560(2) 0.0164(10) Uani 1 1 d . . . . .
H7_5 H 0.889503 0.501438 0.363817 0.020 Uiso 1 1 calc R U . . .
C8_5 C 0.7896(3) 0.45215(17) 0.3249(2) 0.0181(10) Uani 1 1 d . . . . .
H8A_5 H 0.723455 0.450545 0.318141 0.022 Uiso 1 1 calc R U . . .
H8B_5 H 0.806571 0.449324 0.282433 0.022 Uiso 1 1 calc R U . . .
C9_5 C 0.8306(3) 0.40763(18) 0.3677(2) 0.0225(11) Uani 1 1 d . . . . .
H9A_5 H 0.807030 0.374719 0.347836 0.027 Uiso 1 1 calc R U . . .
H9B_5 H 0.896441 0.407667 0.371459 0.027 Uiso 1 1 calc R U . . .
C10_5 C 0.8089(4) 0.41201(19) 0.4341(2) 0.0249(12) Uani 1 1 d . . . . .
H10A_5 H 0.743428 0.408435 0.430696 0.030 Uiso 1 1 calc R U . . .
H10B_5 H 0.838694 0.383744 0.461520 0.030 Uiso 1 1 calc R U . . .
C11_5 C 0.8393(4) 0.46281(19) 0.4651(2) 0.0259(12) Uani 1 1 d . . . . .
H11A_5 H 0.905583 0.464532 0.473415 0.031 Uiso 1 1 calc R U . . .
H11B_5 H 0.820449 0.465313 0.506902 0.031 Uiso 1 1 calc R U . . .
C12_5 C 0.8003(3) 0.50822(18) 0.4225(2) 0.0211(11) Uani 1 1 d . . . . .
H12A_5 H 0.734461 0.509111 0.418524 0.025 Uiso 1 1 calc R U . . .
H12B_5 H 0.825242 0.540748 0.442759 0.025 Uiso 1 1 calc R U . . .
C13_5 C 0.6792(3) 0.54811(19) 0.2575(2) 0.0187(11) Uani 1 1 d . . . . .
H13_5 H 0.683579 0.514548 0.235451 0.022 Uiso 1 1 calc R U . . .
C14_5 C 0.6467(3) 0.58659(19) 0.2032(2) 0.0230(12) Uani 1 1 d . . . . .
H14A_5 H 0.693253 0.591006 0.177157 0.028 Uiso 1 1 calc R U . . .
H14B_5 H 0.635860 0.620392 0.221520 0.028 Uiso 1 1 calc R U . . .
C15_5 C 0.5596(4) 0.5668(2) 0.1603(3) 0.0333(14) Uani 1 1 d . . . . .
H15A_5 H 0.536941 0.592812 0.126993 0.040 Uiso 1 1 calc R U . . .
H15B_5 H 0.572617 0.535038 0.138243 0.040 Uiso 1 1 calc R U . . .
C16_5 C 0.4883(4) 0.5557(2) 0.1981(3) 0.0353(14) Uani 1 1 d . . . . .
H16A_5 H 0.435448 0.540588 0.169271 0.042 Uiso 1 1 calc R U . . .
H16B_5 H 0.469338 0.588285 0.215374 0.042 Uiso 1 1 calc R U . . .
C17_5 C 0.5215(3) 0.5188(2) 0.2536(3) 0.0291(13) Uani 1 1 d . . . . .
H17A_5 H 0.534305 0.484907 0.236335 0.035 Uiso 1 1 calc R U . . .
H17B_5 H 0.474431 0.514154 0.279013 0.035 Uiso 1 1 calc R U . . .
C18_5 C 0.6070(3) 0.53998(19) 0.2970(2) 0.0217(11) Uani 1 1 d . . . . .
H18A_5 H 0.593567 0.572993 0.316159 0.026 Uiso 1 1 calc R U . . .
H18B_5 H 0.628780 0.515479 0.332306 0.026 Uiso 1 1 calc R U . . .
C1_6 C 0.6679(16) 0.5919(8) 0.7952(10) 0.068(3) Uani 0.436(9) 1 d . U P A 1
H1A_6 H 0.675435 0.614357 0.759668 0.102 Uiso 0.436(9) 1 calc R U P A 1
H1B_6 H 0.650836 0.612553 0.829349 0.102 Uiso 0.436(9) 1 calc R U P A 1
H1C_6 H 0.620942 0.566565 0.779668 0.102 Uiso 0.436(9) 1 calc R U P A 1
C2_6 C 0.7553(17) 0.5644(11) 0.8213(14) 0.074(2) Uani 0.436(9) 1 d . U P A 1
H2A_6 H 0.769164 0.540150 0.788782 0.089 Uiso 0.436(9) 1 calc R U P A 1
H2B_6 H 0.804798 0.589590 0.831506 0.089 Uiso 0.436(9) 1 calc R U P A 1
C3_6 C 0.747(2) 0.5358(9) 0.8807(13) 0.0760(19) Uani 0.436(9) 1 d . U P A 1
H3A_6 H 0.708032 0.505070 0.869915 0.091 Uiso 0.436(9) 1 calc R U P A 1
H3B_6 H 0.720644 0.557971 0.910099 0.091 Uiso 0.436(9) 1 calc R U P A 1
C4_6 C 0.8462(16) 0.5197(8) 0.9122(9) 0.078(2) Uani 0.436(9) 1 d D U P A 1
H4A_6 H 0.862756 0.490861 0.886574 0.094 Uiso 0.436(9) 1 calc R U P A 1
H4B_6 H 0.885410 0.548977 0.906579 0.094 Uiso 0.436(9) 1 calc R U P A 1
C5_6 C 0.8703(16) 0.5036(8) 0.9836(9) 0.083(3) Uani 0.436(9) 1 d D U P A 1
H5A_6 H 0.934165 0.495013 0.995034 0.124 Uiso 0.436(9) 1 calc R U P A 1
H5B_6 H 0.857437 0.532048 1.010530 0.124 Uiso 0.436(9) 1 calc R U P A 1
H5C_6 H 0.834642 0.473569 0.990401 0.124 Uiso 0.436(9) 1 calc R U P A 1
C1_16 C 0.7884(12) 0.4896(6) 0.9718(7) 0.084(3) Uani 0.564(9) 1 d D U P A 2
H1A_16 H 0.832711 0.462571 0.985928 0.126 Uiso 0.564(9) 1 calc R U P A 2
H1B_16 H 0.728644 0.477091 0.974535 0.126 Uiso 0.564(9) 1 calc R U P A 2
H1C_16 H 0.803060 0.519839 0.999400 0.126 Uiso 0.564(9) 1 calc R U P A 2
C2_16 C 0.7896(13) 0.5046(6) 0.9003(7) 0.078(2) Uani 0.564(9) 1 d D U P A 2
H2A_16 H 0.852511 0.502363 0.894967 0.093 Uiso 0.564(9) 1 calc R U P A 2
H2B_16 H 0.755597 0.477917 0.872410 0.093 Uiso 0.564(9) 1 calc R U P A 2
C3_16 C 0.7551(15) 0.5543(6) 0.8751(10) 0.0760(19) Uani 0.564(9) 1 d . U P A 2
H3A_16 H 0.703650 0.561129 0.895854 0.091 Uiso 0.564(9) 1 calc R U P A 2
H3B_16 H 0.801989 0.579263 0.894168 0.091 Uiso 0.564(9) 1 calc R U P A 2
C4_16 C 0.7262(14) 0.5708(8) 0.8114(10) 0.074(2) Uani 0.564(9) 1 d . U P A 2
H4A_16 H 0.687631 0.542883 0.789593 0.089 Uiso 0.564(9) 1 calc R U P A 2
H4B_16 H 0.780505 0.570872 0.792526 0.089 Uiso 0.564(9) 1 calc R U P A 2
C5_16 C 0.6792(12) 0.6184(6) 0.7894(8) 0.072(2) Uani 0.564(9) 1 d . U P A 2
H5A_16 H 0.636660 0.612034 0.748983 0.107 Uiso 0.564(9) 1 calc R U P A 2
H5B_16 H 0.722569 0.644500 0.782649 0.107 Uiso 0.564(9) 1 calc R U P A 2
H5C_16 H 0.646613 0.630462 0.821916 0.107 Uiso 0.564(9) 1 calc R U P A 2

loop_
_atom_site_aniso_label
_atom_site_aniso_U_11
_atom_site_aniso_U_22
_atom_site_aniso_U_33
_atom_site_aniso_U_23
_atom_site_aniso_U_13
_atom_site_aniso_U_12
As1_1 0.0113(2) 0.0110(2) 0.0100(2) 0.00119(18) 0.00259(17) -0.00003(17)
Pt1_1 0.01083(8) 0.00982(9) 0.00833(9) 0.00039(7) 0.00114(6) 0.00011(6)
P1_1 0.0138(6) 0.0119(6) 0.0119(6) 0.0003(5) 0.0016(5) -0.0010(5)
Br1_1 0.0164(2) 0.0279(3) 0.0148(3) 0.0064(2) -0.00070(18) -0.0008(2)
As2_1 0.0122(2) 0.0120(2) 0.0091(2) 0.00080(18) 0.00211(17) -0.00033(17)
Pt2_1 0.01052(8) 0.01204(9) 0.01013(9) 0.00044(7) 0.00191(6) -0.00026(7)
P2_1 0.0128(6) 0.0147(6) 0.0084(6) -0.0004(5) 0.0006(4) 0.0005(5)
Br2_1 0.0135(2) 0.0275(3) 0.0265(3) -0.0097(2) 0.0014(2) 0.0029(2)
Pt3_1 0.01174(8) 0.01067(9) 0.01205(9) -0.00060(7) 0.00256(7) 0.00050(7)
P4_1 0.0160(6) 0.0119(6) 0.0112(6) -0.0009(5) 0.0029(5) 0.0000(5)
P3_1 0.0119(6) 0.0160(6) 0.0128(6) 0.0009(5) 0.0024(5) 0.0006(5)
C1_2 0.019(2) 0.015(2) 0.014(3) 0.0006(19) 0.0015(19) -0.0025(19)
C2_2 0.028(3) 0.015(2) 0.018(3) 0.000(2) -0.001(2) -0.002(2)
C3_2 0.033(3) 0.014(3) 0.027(3) -0.005(2) -0.005(2) -0.006(2)
C4_2 0.033(3) 0.023(3) 0.031(3) -0.003(2) -0.001(2) -0.016(2)
C5_2 0.021(3) 0.020(3) 0.028(3) -0.004(2) -0.001(2) -0.008(2)
C6_2 0.019(2) 0.017(2) 0.016(3) 0.003(2) 0.001(2) -0.001(2)
C7_2 0.013(2) 0.017(2) 0.012(2) 0.0019(19) 0.0030(18) -0.0027(18)
C8_2 0.019(2) 0.016(2) 0.018(3) 0.001(2) 0.007(2) -0.0017(19)
C9_2 0.034(3) 0.019(3) 0.019(3) 0.000(2) 0.008(2) -0.001(2)
C10_2 0.038(3) 0.026(3) 0.020(3) -0.002(2) 0.017(2) -0.004(2)
C11_2 0.026(3) 0.024(3) 0.018(3) 0.006(2) 0.007(2) -0.005(2)
C12_2 0.016(2) 0.014(2) 0.016(3) 0.0027(19) 0.0030(19) -0.0014(19)
C13_2 0.017(2) 0.015(2) 0.013(3) 0.0029(19) 0.0000(19) -0.0006(19)
C14_2 0.022(3) 0.021(3) 0.017(3) 0.002(2) 0.005(2) 0.005(2)
C15_2 0.021(3) 0.023(3) 0.024(3) -0.001(2) 0.004(2) 0.005(2)
C16_2 0.016(3) 0.026(3) 0.032(3) 0.002(2) 0.000(2) 0.009(2)
C17_2 0.018(3) 0.024(3) 0.021(3) 0.002(2) -0.009(2) 0.002(2)
C18_2 0.015(2) 0.017(2) 0.015(3) 0.002(2) -0.0024(19) -0.0007(19)
C1_3 0.014(2) 0.018(2) 0.013(3) 0.0028(19) 0.0008(18) -0.0019(19)
C2_3 0.018(2) 0.024(3) 0.014(3) 0.004(2) 0.001(2) -0.002(2)
C3_3 0.024(3) 0.032(3) 0.022(3) 0.008(2) 0.002(2) -0.009(2)
C4_3 0.024(3) 0.022(3) 0.023(3) 0.008(2) -0.001(2) -0.009(2)
C5_3 0.022(3) 0.015(2) 0.023(3) 0.004(2) 0.004(2) -0.002(2)
C6_3 0.015(2) 0.016(2) 0.014(3) 0.0017(19) 0.0002(19) -0.0003(19)
C7_3 0.016(2) 0.016(2) 0.014(3) 0.0008(19) 0.0013(19) -0.0007(19)
C8_3 0.018(2) 0.015(2) 0.011(2) -0.0016(19) 0.0028(19) -0.0005(19)
C9_3 0.018(2) 0.022(3) 0.020(3) 0.001(2) 0.004(2) 0.003(2)
C10_3 0.012(2) 0.027(3) 0.029(3) 0.008(2) 0.001(2) -0.001(2)
C11_3 0.020(3) 0.030(3) 0.015(3) 0.000(2) -0.004(2) -0.002(2)
C12_3 0.017(2) 0.022(3) 0.015(3) -0.005(2) 0.0013(19) -0.001(2)
C13_3 0.015(2) 0.019(2) 0.011(2) -0.0007(19) 0.0017(18) 0.0043(19)
C14_3 0.016(2) 0.028(3) 0.015(3) -0.001(2) 0.0032(19) 0.004(2)
C15_3 0.015(3) 0.042(3) 0.025(3) 0.000(3) 0.006(2) 0.008(2)
C16_3 0.026(3) 0.040(3) 0.029(3) -0.013(3) 0.004(2) 0.012(3)
C17_3 0.026(3) 0.029(3) 0.023(3) -0.011(2) 0.004(2) 0.002(2)
C18_3 0.022(3) 0.019(3) 0.018(3) -0.003(2) 0.001(2) 0.003(2)
C1_4 0.019(2) 0.021(3) 0.015(3) 0.005(2) 0.0032(19) 0.001(2)
C2_4 0.018(3) 0.028(3) 0.023(3) 0.012(2) 0.007(2) -0.001(2)
C3_4 0.016(3) 0.039(3) 0.035(3) 0.012(3) 0.002(2) -0.006(2)
C4_4 0.021(3) 0.033(3) 0.036(3) 0.011(3) -0.010(2) -0.015(2)
C5_4 0.023(3) 0.028(3) 0.023(3) 0.001(2) -0.003(2) -0.011(2)
C6_4 0.018(2) 0.022(3) 0.022(3) 0.002(2) 0.002(2) -0.005(2)
C7_4 0.015(2) 0.021(3) 0.013(3) 0.001(2) 0.0067(18) 0.0044(19)
C8_4 0.023(3) 0.021(3) 0.022(3) 0.000(2) -0.001(2) 0.009(2)
C9_4 0.022(3) 0.022(3) 0.033(3) 0.004(2) 0.006(2) 0.008(2)
C10_4 0.031(3) 0.022(3) 0.032(3) -0.006(2) 0.017(2) 0.005(2)
C11_4 0.028(3) 0.031(3) 0.029(3) -0.011(2) 0.004(2) 0.002(2)
C12_4 0.021(3) 0.022(3) 0.021(3) -0.007(2) 0.002(2) -0.001(2)
C13_4 0.014(2) 0.023(3) 0.011(2) 0.005(2) 0.0026(18) 0.0028(19)
C14_4 0.021(3) 0.028(3) 0.016(3) 0.002(2) 0.004(2) 0.004(2)
C15_4 0.032(3) 0.029(3) 0.012(3) 0.005(2) 0.006(2) 0.005(2)
C16_4 0.029(3) 0.024(3) 0.021(3) 0.010(2) 0.003(2) 0.002(2)
C17_4 0.021(3) 0.020(3) 0.024(3) 0.004(2) 0.004(2) 0.003(2)
C18_4 0.017(2) 0.018(2) 0.014(3) 0.002(2) 0.0011(19) -0.0029(19)
C1_5 0.022(3) 0.015(2) 0.019(3) 0.000(2) 0.009(2) -0.001(2)
C2_5 0.025(3) 0.022(3) 0.026(3) -0.002(2) 0.012(2) -0.001(2)
C3_5 0.029(3) 0.026(3) 0.039(4) -0.004(3) 0.018(3) -0.001(2)
C4_5 0.047(4) 0.031(3) 0.039(4) 0.001(3) 0.028(3) -0.007(3)
C5_5 0.058(4) 0.026(3) 0.030(3) 0.003(3) 0.023(3) -0.005(3)
C6_5 0.035(3) 0.017(3) 0.021(3) 0.005(2) 0.014(2) 0.002(2)
C7_5 0.022(2) 0.011(2) 0.016(3) 0.0038(19) 0.005(2) 0.0014(19)
C8_5 0.019(2) 0.018(2) 0.018(3) 0.002(2) 0.005(2) 0.000(2)
C9_5 0.028(3) 0.014(2) 0.026(3) 0.001(2) 0.006(2) 0.003(2)
C10_5 0.032(3) 0.019(3) 0.023(3) 0.005(2) 0.005(2) 0.004(2)
C11_5 0.036(3) 0.023(3) 0.017(3) -0.001(2) 0.002(2) 0.003(2)
C12_5 0.029(3) 0.016(2) 0.019(3) -0.001(2) 0.004(2) 0.003(2)
C13_5 0.020(2) 0.022(3) 0.013(3) -0.005(2) 0.0023(19) 0.001(2)
C14_5 0.029(3) 0.022(3) 0.015(3) -0.001(2) -0.002(2) 0.004(2)
C15_5 0.038(3) 0.036(3) 0.020(3) -0.007(2) -0.007(2) 0.009(3)
C16_5 0.022(3) 0.042(4) 0.038(4) -0.008(3) -0.004(3) 0.004(3)
C17_5 0.016(3) 0.029(3) 0.039(3) -0.011(3) -0.001(2) 0.000(2)
C18_5 0.017(2) 0.020(3) 0.025(3) 0.002(2) -0.001(2) 0.001(2)
C1_6 0.084(6) 0.057(6) 0.066(5) 0.012(5) 0.021(5) 0.001(5)
C2_6 0.088(5) 0.060(4) 0.076(4) 0.016(4) 0.022(4) 0.003(4)
C3_6 0.091(5) 0.060(4) 0.079(4) 0.017(4) 0.022(4) 0.002(4)
C4_6 0.093(5) 0.060(4) 0.083(4) 0.017(4) 0.020(4) 0.003(4)
C5_6 0.099(6) 0.058(5) 0.088(5) 0.023(5) 0.015(5) 0.003(5)
C1_16 0.097(6) 0.062(5) 0.089(5) 0.028(4) 0.012(5) 0.003(5)
C2_16 0.091(5) 0.059(4) 0.084(4) 0.017(4) 0.020(4) 0.002(4)
C3_16 0.091(5) 0.060(4) 0.079(4) 0.016(4) 0.021(4) 0.003(4)
C4_16 0.090(5) 0.060(4) 0.076(4) 0.015(4) 0.023(4) 0.003(4)
C5_16 0.085(6) 0.065(5) 0.067(5) 0.011(5) 0.019(4) 0.007(5)

loop_
_atom_type_symbol
_atom_type_description
_atom_type_scat_dispersion_real
_atom_type_scat_dispersion_imag
_atom_type_scat_source
C C 0.0033 0.0016 'International Tables Vol C Tables 4.2.6.8 and 6.1.1.4'
H H 0.0000 0.0000 'International Tables Vol C Tables 4.2.6.8 and 6.1.1.4'
P P 0.1023 0.0942 'International Tables Vol C Tables 4.2.6.8 and 6.1.1.4'
As As 0.0499 2.0058 'International Tables Vol C Tables 4.2.6.8 and 6.1.1.4'
Br Br -0.2901 2.4595 'International Tables Vol C Tables 4.2.6.8 and 6.1.1.4'
Pt Pt -1.7033 8.3905 'International Tables Vol C Tables 4.2.6.8 and 6.1.1.4'

loop_
_geom_angle_atom_site_label_1
_geom_angle_atom_site_label_2
_geom_angle_atom_site_label_3
_geom_angle
Pt2_1 As1_1 Pt3_1 110.43(3)
Pt2_1 As1_1 Pt1_1 91.83(3)
Pt3_1 As1_1 Pt1_1 71.06(2)
Pt2_1 As1_1 As2_1 57.96(2)
Pt3_1 As1_1 As2_1 55.99(2)
Pt1_1 As1_1 As2_1 58.20(2)
P1_1 Pt1_1 P2_1 109.37(4)
P1_1 Pt1_1 As1_1 153.69(3)
P2_1 Pt1_1 As1_1 95.57(3)
P1_1 Pt1_1 As2_1 90.61(4)
P2_1 Pt1_1 As2_1 159.95(3)
As1_1 Pt1_1 As2_1 64.97(2)
P1_1 Pt1_1 Pt3_1 119.63(4)
P2_1 Pt1_1 Pt3_1 112.47(3)
As1_1 Pt1_1 Pt3_1 53.86(2)
As2_1 Pt1_1 Pt3_1 52.912(15)
C7_2 P1_1 C13_2 102.9(2)
C7_2 P1_1 C1_2 108.1(2)
C13_2 P1_1 C1_2 102.3(2)
C7_2 P1_1 Pt1_1 111.43(15)
C13_2 P1_1 Pt1_1 110.05(16)
C1_2 P1_1 Pt1_1 120.41(15)
Pt3_1 As2_1 Pt2_1 108.12(3)
Pt3_1 As2_1 Pt1_1 70.85(2)
Pt2_1 As2_1 Pt1_1 88.71(3)
Pt3_1 As2_1 As1_1 56.94(2)
Pt2_1 As2_1 As1_1 54.54(2)
Pt1_1 As2_1 As1_1 56.83(2)
P3_1 Pt2_1 As1_1 102.61(4)
P3_1 Pt2_1 As2_1 170.10(3)
As1_1 Pt2_1 As2_1 67.50(3)
P3_1 Pt2_1 Br1_1 94.30(4)
As1_1 Pt2_1 Br1_1 161.310(19)
As2_1 Pt2_1 Br1_1 95.55(3)
C13_3 P2_1 C7_3 103.1(2)
C13_3 P2_1 C1_3 99.9(2)
C7_3 P2_1 C1_3 108.7(2)
C13_3 P2_1 Pt1_1 118.37(15)
C7_3 P2_1 Pt1_1 112.50(15)
C1_3 P2_1 Pt1_1 113.02(15)
P4_1 Pt3_1 As2_1 109.65(4)
P4_1 Pt3_1 As1_1 113.59(4)
As2_1 Pt3_1 As1_1 67.07(2)
P4_1 Pt3_1 Br2_1 89.26(4)
As2_1 Pt3_1 Br2_1 148.081(19)
As1_1 Pt3_1 Br2_1 129.45(3)
P4_1 Pt3_1 Pt1_1 163.49(3)
As2_1 Pt3_1 Pt1_1 56.24(2)
As1_1 Pt3_1 Pt1_1 55.076(14)
Br2_1 Pt3_1 Pt1_1 107.223(17)
C13_5 P4_1 C7_5 105.9(2)
C13_5 P4_1 C1_5 101.0(2)
C7_5 P4_1 C1_5 106.5(2)
C13_5 P4_1 Pt3_1 118.43(16)
C7_5 P4_1 Pt3_1 110.57(15)
C1_5 P4_1 Pt3_1 113.47(15)
C1_4 P3_1 C7_4 102.7(2)
C1_4 P3_1 C13_4 110.5(2)
C7_4 P3_1 C13_4 103.9(2)
C1_4 P3_1 Pt2_1 112.98(16)
C7_4 P3_1 Pt2_1 116.10(16)
C13_4 P3_1 Pt2_1 110.16(15)
C2_2 C1_2 C6_2 109.4(4)
C2_2 C1_2 P1_1 118.1(3)
C6_2 C1_2 P1_1 111.8(3)
C2_2 C1_2 H1_2 105.5
C6_2 C1_2 H1_2 105.5
P1_1 C1_2 H1_2 105.5
C3_2 C2_2 C1_2 110.1(4)
C3_2 C2_2 H2A_2 109.6
C1_2 C2_2 H2A_2 109.6
C3_2 C2_2 H2B_2 109.6
C1_2 C2_2 H2B_2 109.6
H2A_2 C2_2 H2B_2 108.1
C4_2 C3_2 C2_2 111.6(4)
C4_2 C3_2 H3A_2 109.3
C2_2 C3_2 H3A_2 109.3
C4_2 C3_2 H3B_2 109.3
C2_2 C3_2 H3B_2 109.3
H3A_2 C3_2 H3B_2 108.0
C3_2 C4_2 C5_2 110.8(4)
C3_2 C4_2 H4A_2 109.5
C5_2 C4_2 H4A_2 109.5
C3_2 C4_2 H4B_2 109.5
C5_2 C4_2 H4B_2 109.5
H4A_2 C4_2 H4B_2 108.1
C6_2 C5_2 C4_2 110.1(4)
C6_2 C5_2 H5A_2 109.6
C4_2 C5_2 H5A_2 109.6
C6_2 C5_2 H5B_2 109.6
C4_2 C5_2 H5B_2 109.6
H5A_2 C5_2 H5B_2 108.1
C5_2 C6_2 C1_2 111.5(4)
C5_2 C6_2 H6A_2 109.3
C1_2 C6_2 H6A_2 109.3
C5_2 C6_2 H6B_2 109.3
C1_2 C6_2 H6B_2 109.3
H6A_2 C6_2 H6B_2 108.0
C12_2 C7_2 C8_2 110.7(4)
C12_2 C7_2 P1_1 117.3(3)
C8_2 C7_2 P1_1 114.6(3)
C12_2 C7_2 H7_2 104.1
C8_2 C7_2 H7_2 104.1
P1_1 C7_2 H7_2 104.1
C9_2 C8_2 C7_2 109.9(4)
C9_2 C8_2 H8A_2 109.7
C7_2 C8_2 H8A_2 109.7
C9_2 C8_2 H8B_2 109.7
C7_2 C8_2 H8B_2 109.7
H8A_2 C8_2 H8B_2 108.2
C10_2 C9_2 C8_2 111.8(4)
C10_2 C9_2 H9A_2 109.2
C8_2 C9_2 H9A_2 109.2
C10_2 C9_2 H9B_2 109.2
C8_2 C9_2 H9B_2 109.2
H9A_2 C9_2 H9B_2 107.9
C9_2 C10_2 C11_2 110.6(4)
C9_2 C10_2 H10A_2 109.5
C11_2 C10_2 H10A_2 109.5
C9_2 C10_2 H10B_2 109.5
C11_2 C10_2 H10B_2 109.5
H10A_2 C10_2 H10B_2 108.1
C12_2 C11_2 C10_2 111.6(4)
C12_2 C11_2 H11A_2 109.3
C10_2 C11_2 H11A_2 109.3
C12_2 C11_2 H11B_2 109.3
C10_2 C11_2 H11B_2 109.3
H11A_2 C11_2 H11B_2 108.0
C11_2 C12_2 C7_2 109.7(4)
C11_2 C12_2 H12A_2 109.7
C7_2 C12_2 H12A_2 109.7
C11_2 C12_2 H12B_2 109.7
C7_2 C12_2 H12B_2 109.7
H12A_2 C12_2 H12B_2 108.2
C18_2 C13_2 C14_2 109.9(4)
C18_2 C13_2 P1_1 115.5(3)
C14_2 C13_2 P1_1 109.7(3)
C18_2 C13_2 H13_2 107.1
C14_2 C13_2 H13_2 107.1
P1_1 C13_2 H13_2 107.1
C13_2 C14_2 C15_2 111.7(4)
C13_2 C14_2 H14A_2 109.3
C15_2 C14_2 H14A_2 109.3
C13_2 C14_2 H14B_2 109.3
C15_2 C14_2 H14B_2 109.3
H14A_2 C14_2 H14B_2 107.9
C16_2 C15_2 C14_2 111.4(4)
C16_2 C15_2 H15A_2 109.4
C14_2 C15_2 H15A_2 109.4
C16_2 C15_2 H15B_2 109.4
C14_2 C15_2 H15B_2 109.4
H15A_2 C15_2 H15B_2 108.0
C17_2 C16_2 C15_2 110.3(4)
C17_2 C16_2 H16A_2 109.6
C15_2 C16_2 H16A_2 109.6
C17_2 C16_2 H16B_2 109.6
C15_2 C16_2 H16B_2 109.6
H16A_2 C16_2 H16B_2 108.1
C16_2 C17_2 C18_2 112.2(4)
C16_2 C17_2 H17A_2 109.2
C18_2 C17_2 H17A_2 109.2
C16_2 C17_2 H17B_2 109.2
C18_2 C17_2 H17B_2 109.2
H17A_2 C17_2 H17B_2 107.9
C13_2 C18_2 C17_2 110.1(4)
C13_2 C18_2 H18A_2 109.6
C17_2 C18_2 H18A_2 109.6
C13_2 C18_2 H18B_2 109.6
C17_2 C18_2 H18B_2 109.6
H18A_2 C18_2 H18B_2 108.1
C6_3 C1_3 C2_3 110.5(4)
C6_3 C1_3 P2_1 112.0(3)
C2_3 C1_3 P2_1 118.2(3)
C6_3 C1_3 H1_3 105.0
C2_3 C1_3 H1_3 105.0
P2_1 C1_3 H1_3 105.0
C3_3 C2_3 C1_3 111.5(4)
C3_3 C2_3 H2A_3 109.3
C1_3 C2_3 H2A_3 109.3
C3_3 C2_3 H2B_3 109.3
C1_3 C2_3 H2B_3 109.3
H2A_3 C2_3 H2B_3 108.0
C4_3 C3_3 C2_3 112.5(4)
C4_3 C3_3 H3A_3 109.1
C2_3 C3_3 H3A_3 109.1
C4_3 C3_3 H3B_3 109.1
C2_3 C3_3 H3B_3 109.1
H3A_3 C3_3 H3B_3 107.8
C5_3 C4_3 C3_3 111.0(4)
C5_3 C4_3 H4A_3 109.4
C3_3 C4_3 H4A_3 109.4
C5_3 C4_3 H4B_3 109.4
C3_3 C4_3 H4B_3 109.4
H4A_3 C4_3 H4B_3 108.0
C4_3 C5_3 C6_3 111.2(4)
C4_3 C5_3 H5A_3 109.4
C6_3 C5_3 H5A_3 109.4
C4_3 C5_3 H5B_3 109.4
C6_3 C5_3 H5B_3 109.4
H5A_3 C5_3 H5B_3 108.0
C5_3 C6_3 C1_3 112.2(4)
C5_3 C6_3 H6A_3 109.2
C1_3 C6_3 H6A_3 109.2
C5_3 C6_3 H6B_3 109.2
C1_3 C6_3 H6B_3 109.2
H6A_3 C6_3 H6B_3 107.9
C8_3 C7_3 C12_3 111.0(4)
C8_3 C7_3 P2_1 113.3(3)
C12_3 C7_3 P2_1 116.4(3)
C8_3 C7_3 H7_3 105.0
C12_3 C7_3 H7_3 105.0
P2_1 C7_3 H7_3 105.0
C9_3 C8_3 C7_3 111.8(4)
C9_3 C8_3 H8A_3 109.3
C7_3 C8_3 H8A_3 109.3
C9_3 C8_3 H8B_3 109.3
C7_3 C8_3 H8B_3 109.3
H8A_3 C8_3 H8B_3 107.9
C10_3 C9_3 C8_3 112.1(4)
C10_3 C9_3 H9A_3 109.2
C8_3 C9_3 H9A_3 109.2
C10_3 C9_3 H9B_3 109.2
C8_3 C9_3 H9B_3 109.2
H9A_3 C9_3 H9B_3 107.9
C11_3 C10_3 C9_3 111.4(4)
C11_3 C10_3 H10A_3 109.3
C9_3 C10_3 H10A_3 109.3
C11_3 C10_3 H10B_3 109.3
C9_3 C10_3 H10B_3 109.3
H10A_3 C10_3 H10B_3 108.0
C10_3 C11_3 C12_3 111.7(4)
C10_3 C11_3 H11A_3 109.3
C12_3 C11_3 H11A_3 109.3
C10_3 C11_3 H11B_3 109.3
C12_3 C11_3 H11B_3 109.3
H11A_3 C11_3 H11B_3 107.9
C11_3 C12_3 C7_3 109.7(4)
C11_3 C12_3 H12A_3 109.7
C7_3 C12_3 H12A_3 109.7
C11_3 C12_3 H12B_3 109.7
C7_3 C12_3 H12B_3 109.7
H12A_3 C12_3 H12B_3 108.2
C18_3 C13_3 C14_3 110.2(4)
C18_3 C13_3 P2_1 116.2(3)
C14_3 C13_3 P2_1 109.3(3)
C18_3 C13_3 H13_3 106.9
C14_3 C13_3 H13_3 106.9
P2_1 C13_3 H13_3 106.9
C15_3 C14_3 C13_3 110.3(4)
C15_3 C14_3 H14A_3 109.6
C13_3 C14_3 H14A_3 109.6
C15_3 C14_3 H14B_3 109.6
C13_3 C14_3 H14B_3 109.6
H14A_3 C14_3 H14B_3 108.1
C16_3 C15_3 C14_3 110.8(4)
C16_3 C15_3 H15A_3 109.5
C14_3 C15_3 H15A_3 109.5
C16_3 C15_3 H15B_3 109.5
C14_3 C15_3 H15B_3 109.5
H15A_3 C15_3 H15B_3 108.1
C15_3 C16_3 C17_3 110.6(4)
C15_3 C16_3 H16A_3 109.5
C17_3 C16_3 H16A_3 109.5
C15_3 C16_3 H16B_3 109.5
C17_3 C16_3 H16B_3 109.5
H16A_3 C16_3 H16B_3 108.1
C16_3 C17_3 C18_3 111.9(4)
C16_3 C17_3 H17A_3 109.2
C18_3 C17_3 H17A_3 109.2
C16_3 C17_3 H17B_3 109.2
C18_3 C17_3 H17B_3 109.2
H17A_3 C17_3 H17B_3 107.9
C13_3 C18_3 C17_3 110.3(4)
C13_3 C18_3 H18A_3 109.6
C17_3 C18_3 H18A_3 109.6
C13_3 C18_3 H18B_3 109.6
C17_3 C18_3 H18B_3 109.6
H18A_3 C18_3 H18B_3 108.1
C6_4 C1_4 C2_4 110.6(4)
C6_4 C1_4 P3_1 114.3(3)
C2_4 C1_4 P3_1 116.5(3)
C6_4 C1_4 H1_4 104.7
C2_4 C1_4 H1_4 104.7
P3_1 C1_4 H1_4 104.7
C3_4 C2_4 C1_4 110.0(4)
C3_4 C2_4 H2A_4 109.7
C1_4 C2_4 H2A_4 109.7
C3_4 C2_4 H2B_4 109.7
C1_4 C2_4 H2B_4 109.7
H2A_4 C2_4 H2B_4 108.2
C4_4 C3_4 C2_4 111.2(4)
C4_4 C3_4 H3A_4 109.4
C2_4 C3_4 H3A_4 109.4
C4_4 C3_4 H3B_4 109.4
C2_4 C3_4 H3B_4 109.4
H3A_4 C3_4 H3B_4 108.0
C3_4 C4_4 C5_4 111.8(4)
C3_4 C4_4 H4A_4 109.3
C5_4 C4_4 H4A_4 109.3
C3_4 C4_4 H4B_4 109.3
C5_4 C4_4 H4B_4 109.3
H4A_4 C4_4 H4B_4 107.9
C6_4 C5_4 C4_4 110.7(4)
C6_4 C5_4 H5A_4 109.5
C4_4 C5_4 H5A_4 109.5
C6_4 C5_4 H5B_4 109.5
C4_4 C5_4 H5B_4 109.5
H5A_4 C5_4 H5B_4 108.1
C1_4 C6_4 C5_4 110.8(4)
C1_4 C6_4 H6A_4 109.5
C5_4 C6_4 H6A_4 109.5
C1_4 C6_4 H6B_4 109.5
C5_4 C6_4 H6B_4 109.5
H6A_4 C6_4 H6B_4 108.1
C12_4 C7_4 C8_4 110.5(4)
C12_4 C7_4 P3_1 110.1(3)
C8_4 C7_4 P3_1 113.7(3)
C12_4 C7_4 H7_4 107.4
C8_4 C7_4 H7_4 107.4
P3_1 C7_4 H7_4 107.4
C7_4 C8_4 C9_4 110.8(4)
C7_4 C8_4 H8A_4 109.5
C9_4 C8_4 H8A_4 109.5
C7_4 C8_4 H8B_4 109.5
C9_4 C8_4 H8B_4 109.5
H8A_4 C8_4 H8B_4 108.1
C10_4 C9_4 C8_4 111.1(4)
C10_4 C9_4 H9A_4 109.4
C8_4 C9_4 H9A_4 109.4
C10_4 C9_4 H9B_4 109.4
C8_4 C9_4 H9B_4 109.4
H9A_4 C9_4 H9B_4 108.0
C11_4 C10_4 C9_4 110.9(4)
C11_4 C10_4 H10A_4 109.5
C9_4 C10_4 H10A_4 109.5
C11_4 C10_4 H10B_4 109.5
C9_4 C10_4 H10B_4 109.5
H10A_4 C10_4 H10B_4 108.0
C10_4 C11_4 C12_4 111.9(4)
C10_4 C11_4 H11A_4 109.2
C12_4 C11_4 H11A_4 109.2
C10_4 C11_4 H11B_4 109.2
C12_4 C11_4 H11B_4 109.2
H11A_4 C11_4 H11B_4 107.9
C7_4 C12_4 C11_4 112.1(4)
C7_4 C12_4 H12A_4 109.2
C11_4 C12_4 H12A_4 109.2
C7_4 C12_4 H12B_4 109.2
C11_4 C12_4 H12B_4 109.2
H12A_4 C12_4 H12B_4 107.9
C14_4 C13_4 C18_4 109.6(4)
C14_4 C13_4 P3_1 120.1(3)
C18_4 C13_4 P3_1 112.1(3)
C14_4 C13_4 H13_4 104.5
C18_4 C13_4 H13_4 104.5
P3_1 C13_4 H13_4 104.5
C13_4 C14_4 C15_4 109.6(4)
C13_4 C14_4 H14A_4 109.8
C15_4 C14_4 H14A_4 109.8
C13_4 C14_4 H14B_4 109.8
C15_4 C14_4 H14B_4 109.8
H14A_4 C14_4 H14B_4 108.2
C16_4 C15_4 C14_4 112.0(4)
C16_4 C15_4 H15A_4 109.2
C14_4 C15_4 H15A_4 109.2
C16_4 C15_4 H15B_4 109.2
C14_4 C15_4 H15B_4 109.2
H15A_4 C15_4 H15B_4 107.9
C17_4 C16_4 C15_4 111.4(4)
C17_4 C16_4 H16A_4 109.4
C15_4 C16_4 H16A_4 109.4
C17_4 C16_4 H16B_4 109.4
C15_4 C16_4 H16B_4 109.4
H16A_4 C16_4 H16B_4 108.0
C16_4 C17_4 C18_4 111.2(4)
C16_4 C17_4 H17A_4 109.4
C18_4 C17_4 H17A_4 109.4
C16_4 C17_4 H17B_4 109.4
C18_4 C17_4 H17B_4 109.4
H17A_4 C17_4 H17B_4 108.0
C17_4 C18_4 C13_4 110.6(4)
C17_4 C18_4 H18A_4 109.5
C13_4 C18_4 H18A_4 109.5
C17_4 C18_4 H18B_4 109.5
C13_4 C18_4 H18B_4 109.5
H18A_4 C18_4 H18B_4 108.1
C2_5 C1_5 C6_5 110.4(4)
C2_5 C1_5 P4_1 117.1(3)
C6_5 C1_5 P4_1 110.7(3)
C2_5 C1_5 H1_5 105.9
C6_5 C1_5 H1_5 105.9
P4_1 C1_5 H1_5 105.9
C1_5 C2_5 C3_5 111.3(4)
C1_5 C2_5 H2A_5 109.4
C3_5 C2_5 H2A_5 109.4
C1_5 C2_5 H2B_5 109.4
C3_5 C2_5 H2B_5 109.4
H2A_5 C2_5 H2B_5 108.0
C4_5 C3_5 C2_5 110.7(4)
C4_5 C3_5 H3A_5 109.5
C2_5 C3_5 H3A_5 109.5
C4_5 C3_5 H3B_5 109.5
C2_5 C3_5 H3B_5 109.5
H3A_5 C3_5 H3B_5 108.1
C5_5 C4_5 C3_5 111.9(5)
C5_5 C4_5 H4A_5 109.2
C3_5 C4_5 H4A_5 109.2
C5_5 C4_5 H4B_5 109.2
C3_5 C4_5 H4B_5 109.2
H4A_5 C4_5 H4B_5 107.9
C4_5 C5_5 C6_5 111.5(5)
C4_5 C5_5 H5A_5 109.3
C6_5 C5_5 H5A_5 109.3
C4_5 C5_5 H5B_5 109.3
C6_5 C5_5 H5B_5 109.3
H5A_5 C5_5 H5B_5 108.0
C1_5 C6_5 C5_5 110.9(4)
C1_5 C6_5 H6A_5 109.5
C5_5 C6_5 H6A_5 109.5
C1_5 C6_5 H6B_5 109.5
C5_5 C6_5 H6B_5 109.5
H6A_5 C6_5 H6B_5 108.0
C12_5 C7_5 C8_5 110.9(4)
C12_5 C7_5 P4_1 114.4(3)
C8_5 C7_5 P4_1 114.9(3)
C12_5 C7_5 H7_5 105.2
C8_5 C7_5 H7_5 105.2
P4_1 C7_5 H7_5 105.2
C9_5 C8_5 C7_5 110.2(4)
C9_5 C8_5 H8A_5 109.6
C7_5 C8_5 H8A_5 109.6
C9_5 C8_5 H8B_5 109.6
C7_5 C8_5 H8B_5 109.6
H8A_5 C8_5 H8B_5 108.1
C10_5 C9_5 C8_5 110.9(4)
C10_5 C9_5 H9A_5 109.5
C8_5 C9_5 H9A_5 109.5
C10_5 C9_5 H9B_5 109.5
C8_5 C9_5 H9B_5 109.5
H9A_5 C9_5 H9B_5 108.0
C11_5 C10_5 C9_5 111.5(4)
C11_5 C10_5 H10A_5 109.3
C9_5 C10_5 H10A_5 109.3
C11_5 C10_5 H10B_5 109.3
C9_5 C10_5 H10B_5 109.3
H10A_5 C10_5 H10B_5 108.0
C10_5 C11_5 C12_5 111.7(4)
C10_5 C11_5 H11A_5 109.3
C12_5 C11_5 H11A_5 109.3
C10_5 C11_5 H11B_5 109.3
C12_5 C11_5 H11B_5 109.3
H11A_5 C11_5 H11B_5 107.9
C7_5 C12_5 C11_5 110.6(4)
C7_5 C12_5 H12A_5 109.5
C11_5 C12_5 H12A_5 109.5
C7_5 C12_5 H12B_5 109.5
C11_5 C12_5 H12B_5 109.5
H12A_5 C12_5 H12B_5 108.1
C18_5 C13_5 C14_5 110.3(4)
C18_5 C13_5 P4_1 115.6(3)
C14_5 C13_5 P4_1 114.6(3)
C18_5 C13_5 H13_5 105.1
C14_5 C13_5 H13_5 105.1
P4_1 C13_5 H13_5 105.1
C13_5 C14_5 C15_5 109.6(4)
C13_5 C14_5 H14A_5 109.8
C15_5 C14_5 H14A_5 109.8
C13_5 C14_5 H14B_5 109.8
C15_5 C14_5 H14B_5 109.8
H14A_5 C14_5 H14B_5 108.2
C16_5 C15_5 C14_5 112.2(4)
C16_5 C15_5 H15A_5 109.2
C14_5 C15_5 H15A_5 109.2
C16_5 C15_5 H15B_5 109.2
C14_5 C15_5 H15B_5 109.2
H15A_5 C15_5 H15B_5 107.9
C15_5 C16_5 C17_5 111.8(5)
C15_5 C16_5 H16A_5 109.3
C17_5 C16_5 H16A_5 109.3
C15_5 C16_5 H16B_5 109.3
C17_5 C16_5 H16B_5 109.3
H16A_5 C16_5 H16B_5 107.9
C16_5 C17_5 C18_5 110.3(4)
C16_5 C17_5 H17A_5 109.6
C18_5 C17_5 H17A_5 109.6
C16_5 C17_5 H17B_5 109.6
C18_5 C17_5 H17B_5 109.6
H17A_5 C17_5 H17B_5 108.1
C13_5 C18_5 C17_5 109.6(4)
C13_5 C18_5 H18A_5 109.7
C17_5 C18_5 H18A_5 109.7
C13_5 C18_5 H18B_5 109.7
C17_5 C18_5 H18B_5 109.7
H18A_5 C18_5 H18B_5 108.2
C2_6 C1_6 H1A_6 109.5
C2_6 C1_6 H1B_6 109.5
H1A_6 C1_6 H1B_6 109.5
C2_6 C1_6 H1C_6 109.5
H1A_6 C1_6 H1C_6 109.5
H1B_6 C1_6 H1C_6 109.5
C3_6 C2_6 C1_6 109(2)
C3_6 C2_6 H2A_6 109.9
C1_6 C2_6 H2A_6 109.9
C3_6 C2_6 H2B_6 109.9
C1_6 C2_6 H2B_6 109.9
H2A_6 C2_6 H2B_6 108.3
C2_6 C3_6 C4_6 104(2)
C2_6 C3_6 H3A_6 110.9
C4_6 C3_6 H3A_6 110.9
C2_6 C3_6 H3B_6 110.9
C4_6 C3_6 H3B_6 110.9
H3A_6 C3_6 H3B_6 108.9
C5_6 C4_6 C3_6 120.2(19)
C5_6 C4_6 H4A_6 107.3
C3_6 C4_6 H4A_6 107.3
C5_6 C4_6 H4B_6 107.3
C3_6 C4_6 H4B_6 107.3
H4A_6 C4_6 H4B_6 106.9
C4_6 C5_6 H5A_6 109.5
C4_6 C5_6 H5B_6 109.5
H5A_6 C5_6 H5B_6 109.5
C4_6 C5_6 H5C_6 109.5
H5A_6 C5_6 H5C_6 109.5
H5B_6 C5_6 H5C_6 109.5
C2_16 C1_16 H1A_16 109.5
C2_16 C1_16 H1B_16 109.5
H1A_16 C1_16 H1B_16 109.5
C2_16 C1_16 H1C_16 109.5
H1A_16 C1_16 H1C_16 109.5
H1B_16 C1_16 H1C_16 109.5
C3_16 C2_16 C1_16 120.2(15)
C3_16 C2_16 H2A_16 107.3
C1_16 C2_16 H2A_16 107.3
C3_16 C2_16 H2B_16 107.3
C1_16 C2_16 H2B_16 107.3
H2A_16 C2_16 H2B_16 106.9
C4_16 C3_16 C2_16 130.3(19)
C4_16 C3_16 H3A_16 104.7
C2_16 C3_16 H3A_16 104.7
C4_16 C3_16 H3B_16 104.7
C2_16 C3_16 H3B_16 104.7
H3A_16 C3_16 H3B_16 105.7
C3_16 C4_16 C5_16 127(2)
C3_16 C4_16 H4A_16 105.5
C5_16 C4_16 H4A_16 105.5
C3_16 C4_16 H4B_16 105.5
C5_16 C4_16 H4B_16 105.5
H4A_16 C4_16 H4B_16 106.1
C4_16 C5_16 H5A_16 109.5
C4_16 C5_16 H5B_16 109.5
H5A_16 C5_16 H5B_16 109.5
C4_16 C5_16 H5C_16 109.5
H5A_16 C5_16 H5C_16 109.5
H5B_16 C5_16 H5C_16 109.5

loop_
_geom_bond_atom_site_label_1
_geom_bond_atom_site_label_2
_geom_bond_distance
As1_1 Pt2_1 2.3672(8)
As1_1 Pt3_1 2.4432(9)
As1_1 Pt1_1 2.4805(8)
As1_1 As2_1 2.6849(9)
Pt1_1 P1_1 2.3509(13)
Pt1_1 P2_1 2.3523(14)
Pt1_1 As2_1 2.5184(9)
Pt1_1 Pt3_1 2.8616(8)
P1_1 C7_2 1.842(5)
P1_1 C13_2 1.862(5)
P1_1 C1_2 1.876(5)
Br1_1 Pt2_1 2.5381(9)
As2_1 Pt3_1 2.4164(7)
As2_1 Pt2_1 2.4635(9)
Pt2_1 P3_1 2.2995(14)
P2_1 C13_3 1.854(5)
P2_1 C7_3 1.865(5)
P2_1 C1_3 1.872(5)
Br2_1 Pt3_1 2.5219(10)
Pt3_1 P4_1 2.2288(13)
P4_1 C13_5 1.835(5)
P4_1 C7_5 1.854(4)
P4_1 C1_5 1.866(5)
P3_1 C1_4 1.844(5)
P3_1 C7_4 1.858(5)
P3_1 C13_4 1.864(5)
C1_2 C2_2 1.537(6)
C1_2 C6_2 1.538(6)
C1_2 H1_2 1.0000
C2_2 C3_2 1.526(6)
C2_2 H2A_2 0.9900
C2_2 H2B_2 0.9900
C3_2 C4_2 1.514(7)
C3_2 H3A_2 0.9900
C3_2 H3B_2 0.9900
C4_2 C5_2 1.532(7)
C4_2 H4A_2 0.9900
C4_2 H4B_2 0.9900
C5_2 C6_2 1.525(6)
C5_2 H5A_2 0.9900
C5_2 H5B_2 0.9900
C6_2 H6A_2 0.9900
C6_2 H6B_2 0.9900
C7_2 C12_2 1.540(6)
C7_2 C8_2 1.548(6)
C7_2 H7_2 1.0000
C8_2 C9_2 1.523(7)
C8_2 H8A_2 0.9900
C8_2 H8B_2 0.9900
C9_2 C10_2 1.520(7)
C9_2 H9A_2 0.9900
C9_2 H9B_2 0.9900
C10_2 C11_2 1.532(7)
C10_2 H10A_2 0.9900
C10_2 H10B_2 0.9900
C11_2 C12_2 1.520(7)
C11_2 H11A_2 0.9900
C11_2 H11B_2 0.9900
C12_2 H12A_2 0.9900
C12_2 H12B_2 0.9900
C13_2 C18_2 1.528(6)
C13_2 C14_2 1.531(7)
C13_2 H13_2 1.0000
C14_2 C15_2 1.536(6)
C14_2 H14A_2 0.9900
C14_2 H14B_2 0.9900
C15_2 C16_2 1.531(7)
C15_2 H15A_2 0.9900
C15_2 H15B_2 0.9900
C16_2 C17_2 1.520(7)
C16_2 H16A_2 0.9900
C16_2 H16B_2 0.9900
C17_2 C18_2 1.534(6)
C17_2 H17A_2 0.9900
C17_2 H17B_2 0.9900
C18_2 H18A_2 0.9900
C18_2 H18B_2 0.9900
C1_3 C6_3 1.531(6)
C1_3 C2_3 1.539(6)
C1_3 H1_3 1.0000
C2_3 C3_3 1.530(7)
C2_3 H2A_3 0.9900
C2_3 H2B_3 0.9900
C3_3 C4_3 1.524(7)
C3_3 H3A_3 0.9900
C3_3 H3B_3 0.9900
C4_3 C5_3 1.521(7)
C4_3 H4A_3 0.9900
C4_3 H4B_3 0.9900
C5_3 C6_3 1.527(6)
C5_3 H5A_3 0.9900
C5_3 H5B_3 0.9900
C6_3 H6A_3 0.9900
C6_3 H6B_3 0.9900
C7_3 C8_3 1.531(6)
C7_3 C12_3 1.539(6)
C7_3 H7_3 1.0000
C8_3 C9_3 1.526(6)
C8_3 H8A_3 0.9900
C8_3 H8B_3 0.9900
C9_3 C10_3 1.523(7)
C9_3 H9A_3 0.9900
C9_3 H9B_3 0.9900
C10_3 C11_3 1.517(7)
C10_3 H10A_3 0.9900
C10_3 H10B_3 0.9900
C11_3 C12_3 1.531(6)
C11_3 H11A_3 0.9900
C11_3 H11B_3 0.9900
C12_3 H12A_3 0.9900
C12_3 H12B_3 0.9900
C13_3 C18_3 1.523(6)
C13_3 C14_3 1.536(6)
C13_3 H13_3 1.0000
C14_3 C15_3 1.533(7)
C14_3 H14A_3 0.9900
C14_3 H14B_3 0.9900
C15_3 C16_3 1.510(8)
C15_3 H15A_3 0.9900
C15_3 H15B_3 0.9900
C16_3 C17_3 1.523(7)
C16_3 H16A_3 0.9900
C16_3 H16B_3 0.9900
C17_3 C18_3 1.528(7)
C17_3 H17A_3 0.9900
C17_3 H17B_3 0.9900
C18_3 H18A_3 0.9900
C18_3 H18B_3 0.9900
C1_4 C6_4 1.513(7)
C1_4 C2_4 1.538(6)
C1_4 H1_4 1.0000
C2_4 C3_4 1.536(7)
C2_4 H2A_4 0.9900
C2_4 H2B_4 0.9900
C3_4 C4_4 1.499(8)
C3_4 H3A_4 0.9900
C3_4 H3B_4 0.9900
C4_4 C5_4 1.533(7)
C4_4 H4A_4 0.9900
C4_4 H4B_4 0.9900
C5_4 C6_4 1.525(6)
C5_4 H5A_4 0.9900
C5_4 H5B_4 0.9900
C6_4 H6A_4 0.9900
C6_4 H6B_4 0.9900
C7_4 C12_4 1.516(6)
C7_4 C8_4 1.531(6)
C7_4 H7_4 1.0000
C8_4 C9_4 1.544(7)
C8_4 H8A_4 0.9900
C8_4 H8B_4 0.9900
C9_4 C10_4 1.525(7)
C9_4 H9A_4 0.9900
C9_4 H9B_4 0.9900
C10_4 C11_4 1.511(7)
C10_4 H10A_4 0.9900
C10_4 H10B_4 0.9900
C11_4 C12_4 1.529(7)
C11_4 H11A_4 0.9900
C11_4 H11B_4 0.9900
C12_4 H12A_4 0.9900
C12_4 H12B_4 0.9900
C13_4 C14_4 1.519(7)
C13_4 C18_4 1.539(6)
C13_4 H13_4 1.0000
C14_4 C15_4 1.541(6)
C14_4 H14A_4 0.9900
C14_4 H14B_4 0.9900
C15_4 C16_4 1.525(7)
C15_4 H15A_4 0.9900
C15_4 H15B_4 0.9900
C16_4 C17_4 1.523(7)
C16_4 H16A_4 0.9900
C16_4 H16B_4 0.9900
C17_4 C18_4 1.534(6)
C17_4 H17A_4 0.9900
C17_4 H17B_4 0.9900
C18_4 H18A_4 0.9900
C18_4 H18B_4 0.9900
C1_5 C2_5 1.518(7)
C1_5 C6_5 1.527(6)
C1_5 H1_5 1.0000
C2_5 C3_5 1.535(7)
C2_5 H2A_5 0.9900
C2_5 H2B_5 0.9900
C3_5 C4_5 1.519(7)
C3_5 H3A_5 0.9900
C3_5 H3B_5 0.9900
C4_5 C5_5 1.495(8)
C4_5 H4A_5 0.9900
C4_5 H4B_5 0.9900
C5_5 C6_5 1.528(7)
C5_5 H5A_5 0.9900
C5_5 H5B_5 0.9900
C6_5 H6A_5 0.9900
C6_5 H6B_5 0.9900
C7_5 C12_5 1.525(7)
C7_5 C8_5 1.529(6)
C7_5 H7_5 1.0000
C8_5 C9_5 1.527(6)
C8_5 H8A_5 0.9900
C8_5 H8B_5 0.9900
C9_5 C10_5 1.518(7)
C9_5 H9A_5 0.9900
C9_5 H9B_5 0.9900
C10_5 C11_5 1.508(7)
C10_5 H10A_5 0.9900
C10_5 H10B_5 0.9900
C11_5 C12_5 1.533(6)
C11_5 H11A_5 0.9900
C11_5 H11B_5 0.9900
C12_5 H12A_5 0.9900
C12_5 H12B_5 0.9900
C13_5 C18_5 1.528(7)
C13_5 C14_5 1.533(7)
C13_5 H13_5 1.0000
C14_5 C15_5 1.539(7)
C14_5 H14A_5 0.9900
C14_5 H14B_5 0.9900
C15_5 C16_5 1.505(8)
C15_5 H15A_5 0.9900
C15_5 H15B_5 0.9900
C16_5 C17_5 1.524(8)
C16_5 H16A_5 0.9900
C16_5 H16B_5 0.9900
C17_5 C18_5 1.538(6)
C17_5 H17A_5 0.9900
C17_5 H17B_5 0.9900
C18_5 H18A_5 0.9900
C18_5 H18B_5 0.9900
C1_6 C2_6 1.52(3)
C1_6 H1A_6 0.9800
C1_6 H1B_6 0.9800
C1_6 H1C_6 0.9800
C2_6 C3_6 1.49(4)
C2_6 H2A_6 0.9900
C2_6 H2B_6 0.9900
C3_6 C4_6 1.59(4)
C3_6 H3A_6 0.9900
C3_6 H3B_6 0.9900
C4_6 C5_6 1.545(15)
C4_6 H4A_6 0.9900
C4_6 H4B_6 0.9900
C5_6 H5A_6 0.9800
C5_6 H5B_6 0.9800
C5_6 H5C_6 0.9800
C1_16 C2_16 1.572(14)
C1_16 H1A_16 0.9800
C1_16 H1B_16 0.9800
C1_16 H1C_16 0.9800
C2_16 C3_16 1.46(2)
C2_16 H2A_16 0.9900
C2_16 H2B_16 0.9900
C3_16 C4_16 1.40(3)
C3_16 H3A_16 0.9900
C3_16 H3B_16 0.9900
C4_16 C5_16 1.46(2)
C4_16 H4A_16 0.9900
C4_16 H4B_16 0.9900
C5_16 H5A_16 0.9800
C5_16 H5B_16 0.9800
C5_16 H5C_16 0.9800

loop_
_geom_torsion_atom_site_label_1
_geom_torsion_atom_site_label_2
_geom_torsion_atom_site_label_3
_geom_torsion_atom_site_label_4
_geom_torsion
C7_2 P1_1 C1_2 C2_2 84.8(4)
C13_2 P1_1 C1_2 C2_2 -23.3(4)
Pt1_1 P1_1 C1_2 C2_2 -145.6(3)
C7_2 P1_1 C1_2 C6_2 -43.5(4)
C13_2 P1_1 C1_2 C6_2 -151.6(3)
Pt1_1 P1_1 C1_2 C6_2 86.1(3)
C6_2 C1_2 C2_2 C3_2 -57.0(5)
P1_1 C1_2 C2_2 C3_2 173.6(4)
C1_2 C2_2 C3_2 C4_2 57.8(6)
C2_2 C3_2 C4_2 C5_2 -57.2(6)
C3_2 C4_2 C5_2 C6_2 56.1(6)
C4_2 C5_2 C6_2 C1_2 -57.0(6)
C2_2 C1_2 C6_2 C5_2 57.6(5)
P1_1 C1_2 C6_2 C5_2 -169.6(3)
C13_2 P1_1 C7_2 C12_2 56.0(4)
C1_2 P1_1 C7_2 C12_2 -51.6(4)
Pt1_1 P1_1 C7_2 C12_2 173.9(3)
C13_2 P1_1 C7_2 C8_2 -171.5(3)
C1_2 P1_1 C7_2 C8_2 80.8(4)
Pt1_1 P1_1 C7_2 C8_2 -53.6(3)
C12_2 C7_2 C8_2 C9_2 -56.9(5)
P1_1 C7_2 C8_2 C9_2 167.6(3)
C7_2 C8_2 C9_2 C10_2 56.2(5)
C8_2 C9_2 C10_2 C11_2 -56.0(6)
C9_2 C10_2 C11_2 C12_2 56.6(5)
C10_2 C11_2 C12_2 C7_2 -57.4(5)
C8_2 C7_2 C12_2 C11_2 57.6(5)
P1_1 C7_2 C12_2 C11_2 -168.3(3)
C7_2 P1_1 C13_2 C18_2 48.0(4)
C1_2 P1_1 C13_2 C18_2 160.0(3)
Pt1_1 P1_1 C13_2 C18_2 -70.9(4)
C7_2 P1_1 C13_2 C14_2 172.9(3)
C1_2 P1_1 C13_2 C14_2 -75.1(4)
Pt1_1 P1_1 C13_2 C14_2 54.0(3)
C18_2 C13_2 C14_2 C15_2 -56.6(5)
P1_1 C13_2 C14_2 C15_2 175.4(3)
C13_2 C14_2 C15_2 C16_2 55.4(6)
C14_2 C15_2 C16_2 C17_2 -54.2(6)
C15_2 C16_2 C17_2 C18_2 56.0(5)
C14_2 C13_2 C18_2 C17_2 57.0(5)
P1_1 C13_2 C18_2 C17_2 -178.2(3)
C16_2 C17_2 C18_2 C13_2 -58.0(5)
C13_3 P2_1 C1_3 C6_3 -160.4(3)
C7_3 P2_1 C1_3 C6_3 -52.9(4)
Pt1_1 P2_1 C1_3 C6_3 72.8(3)
C13_3 P2_1 C1_3 C2_3 -30.3(4)
C7_3 P2_1 C1_3 C2_3 77.3(4)
Pt1_1 P2_1 C1_3 C2_3 -157.1(3)
C6_3 C1_3 C2_3 C3_3 -53.4(5)
P2_1 C1_3 C2_3 C3_3 175.8(3)
C1_3 C2_3 C3_3 C4_3 54.1(5)
C2_3 C3_3 C4_3 C5_3 -54.7(5)
C3_3 C4_3 C5_3 C6_3 55.2(5)
C4_3 C5_3 C6_3 C1_3 -56.2(5)
C2_3 C1_3 C6_3 C5_3 54.9(5)
P2_1 C1_3 C6_3 C5_3 -171.1(3)
C13_3 P2_1 C7_3 C8_3 -174.2(3)
C1_3 P2_1 C7_3 C8_3 80.4(4)
Pt1_1 P2_1 C7_3 C8_3 -45.6(4)
C13_3 P2_1 C7_3 C12_3 55.3(4)
C1_3 P2_1 C7_3 C12_3 -50.2(4)
Pt1_1 P2_1 C7_3 C12_3 -176.1(3)
C12_3 C7_3 C8_3 C9_3 -54.9(5)
P2_1 C7_3 C8_3 C9_3 171.9(3)
C7_3 C8_3 C9_3 C10_3 53.0(5)
C8_3 C9_3 C10_3 C11_3 -53.2(5)
C9_3 C10_3 C11_3 C12_3 56.0(5)
C10_3 C11_3 C12_3 C7_3 -57.5(5)
C8_3 C7_3 C12_3 C11_3 56.7(5)
P2_1 C7_3 C12_3 C11_3 -171.7(3)
C7_3 P2_1 C13_3 C18_3 54.8(4)
C1_3 P2_1 C13_3 C18_3 166.8(3)
Pt1_1 P2_1 C13_3 C18_3 -70.1(4)
C7_3 P2_1 C13_3 C14_3 -179.8(3)
C1_3 P2_1 C13_3 C14_3 -67.7(3)
Pt1_1 P2_1 C13_3 C14_3 55.3(4)
C18_3 C13_3 C14_3 C15_3 -58.0(5)
P2_1 C13_3 C14_3 C15_3 173.1(3)
C13_3 C14_3 C15_3 C16_3 58.1(5)
C14_3 C15_3 C16_3 C17_3 -56.5(6)
C15_3 C16_3 C17_3 C18_3 55.9(6)
C14_3 C13_3 C18_3 C17_3 56.8(5)
P2_1 C13_3 C18_3 C17_3 -178.2(3)
C16_3 C17_3 C18_3 C13_3 -56.1(6)
C7_4 P3_1 C1_4 C6_4 170.9(3)
C13_4 P3_1 C1_4 C6_4 -78.9(4)
Pt2_1 P3_1 C1_4 C6_4 45.0(4)
C7_4 P3_1 C1_4 C2_4 -58.1(4)
C13_4 P3_1 C1_4 C2_4 52.1(4)
Pt2_1 P3_1 C1_4 C2_4 176.0(3)
C6_4 C1_4 C2_4 C3_4 -57.4(5)
P3_1 C1_4 C2_4 C3_4 169.9(3)
C1_4 C2_4 C3_4 C4_4 56.3(6)
C2_4 C3_4 C4_4 C5_4 -55.6(6)
C3_4 C4_4 C5_4 C6_4 55.3(6)
C2_4 C1_4 C6_4 C5_4 57.9(5)
P3_1 C1_4 C6_4 C5_4 -168.3(3)
C4_4 C5_4 C6_4 C1_4 -56.2(6)
C1_4 P3_1 C7_4 C12_4 -174.7(3)
C13_4 P3_1 C7_4 C12_4 70.1(4)
Pt2_1 P3_1 C7_4 C12_4 -50.9(4)
C1_4 P3_1 C7_4 C8_4 -50.2(4)
C13_4 P3_1 C7_4 C8_4 -165.3(3)
Pt2_1 P3_1 C7_4 C8_4 73.6(4)
C12_4 C7_4 C8_4 C9_4 -55.8(5)
P3_1 C7_4 C8_4 C9_4 179.8(3)
C7_4 C8_4 C9_4 C10_4 56.5(6)
C8_4 C9_4 C10_4 C11_4 -55.7(6)
C9_4 C10_4 C11_4 C12_4 54.7(6)
C8_4 C7_4 C12_4 C11_4 55.1(6)
P3_1 C7_4 C12_4 C11_4 -178.5(4)
C10_4 C11_4 C12_4 C7_4 -55.0(6)
C1_4 P3_1 C13_4 C14_4 -75.0(4)
C7_4 P3_1 C13_4 C14_4 34.6(4)
Pt2_1 P3_1 C13_4 C14_4 159.5(3)
C1_4 P3_1 C13_4 C18_4 55.8(4)
C7_4 P3_1 C13_4 C18_4 165.3(3)
Pt2_1 P3_1 C13_4 C18_4 -69.7(3)
C18_4 C13_4 C14_4 C15_4 59.5(5)
P3_1 C13_4 C14_4 C15_4 -168.7(3)
C13_4 C14_4 C15_4 C16_4 -57.3(6)
C14_4 C15_4 C16_4 C17_4 54.1(6)
C15_4 C16_4 C17_4 C18_4 -53.4(6)
C16_4 C17_4 C18_4 C13_4 56.4(5)
C14_4 C13_4 C18_4 C17_4 -59.7(5)
P3_1 C13_4 C18_4 C17_4 164.3(3)
C13_5 P4_1 C1_5 C2_5 -132.8(4)
C7_5 P4_1 C1_5 C2_5 -22.5(4)
Pt3_1 P4_1 C1_5 C2_5 99.4(3)
C13_5 P4_1 C1_5 C6_5 99.5(4)
C7_5 P4_1 C1_5 C6_5 -150.2(3)
Pt3_1 P4_1 C1_5 C6_5 -28.3(4)
C6_5 C1_5 C2_5 C3_5 -56.1(5)
P4_1 C1_5 C2_5 C3_5 176.0(3)
C1_5 C2_5 C3_5 C4_5 55.3(6)
C2_5 C3_5 C4_5 C5_5 -55.0(7)
C3_5 C4_5 C5_5 C6_5 55.6(7)
C2_5 C1_5 C6_5 C5_5 56.1(6)
P4_1 C1_5 C6_5 C5_5 -172.6(4)
C4_5 C5_5 C6_5 C1_5 -56.0(6)
C13_5 P4_1 C7_5 C12_5 -92.5(4)
C1_5 P4_1 C7_5 C12_5 160.6(3)
Pt3_1 P4_1 C7_5 C12_5 36.9(4)
C13_5 P4_1 C7_5 C8_5 37.5(4)
C1_5 P4_1 C7_5 C8_5 -69.4(4)
Pt3_1 P4_1 C7_5 C8_5 166.9(3)
C12_5 C7_5 C8_5 C9_5 -57.4(5)
P4_1 C7_5 C8_5 C9_5 171.0(3)
C7_5 C8_5 C9_5 C10_5 57.0(5)
C8_5 C9_5 C10_5 C11_5 -56.2(6)
C9_5 C10_5 C11_5 C12_5 55.1(6)
C8_5 C7_5 C12_5 C11_5 56.1(5)
P4_1 C7_5 C12_5 C11_5 -172.1(3)
C10_5 C11_5 C12_5 C7_5 -54.9(6)
C7_5 P4_1 C13_5 C18_5 59.7(4)
C1_5 P4_1 C13_5 C18_5 170.5(4)
Pt3_1 P4_1 C13_5 C18_5 -65.0(4)
C7_5 P4_1 C13_5 C14_5 -170.5(3)
C1_5 P4_1 C13_5 C14_5 -59.6(4)
Pt3_1 P4_1 C13_5 C14_5 64.8(4)
C18_5 C13_5 C14_5 C15_5 -58.0(5)
P4_1 C13_5 C14_5 C15_5 169.5(4)
C13_5 C14_5 C15_5 C16_5 55.3(6)
C14_5 C15_5 C16_5 C17_5 -54.6(6)
C15_5 C16_5 C17_5 C18_5 55.6(6)
C14_5 C13_5 C18_5 C17_5 60.2(5)
P4_1 C13_5 C18_5 C17_5 -167.9(3)
C16_5 C17_5 C18_5 C13_5 -58.2(6)
C1_6 C2_6 C3_6 C4_6 -167(2)
C2_6 C3_6 C4_6 C5_6 162(2)
C1_16 C2_16 C3_16 C4_16 -160(2)
C2_16 C3_16 C4_16 C5_16 169(2)
